data_4326567
loop_
_publ_author_name
'Treffly B. Ditri'
'Curtis E. Moore'
'Arnold L. Rheingold'
'Joshua S. Figueroa'

_publ_section_title
;
 Oxidative Decarbonylation of m-Terphenyl Isocyanide Complexes of
 Molybdenum and Tungsten: Precursors to Low-Coordinate Isocyanide
 Complexes
;
_journal_name_full 'Inorganic Chemistry'
_journal_page_first 10448
_journal_page_last 10459
_journal_paper_doi 10.1021/ic2015868
_journal_volume 50
_journal_year 2011
_chemical_formula_sum 'C66 H74 N2 O4 W'
_chemical_formula_weight 1143.12
_chemical_name_common trans-W(CO)4(CNArDipp2)2
_chemical_name_systematic
; 
 ? 
;
_space_group_IT_number 15
_symmetry_cell_setting monoclinic
_symmetry_space_group_name_Hall '-C 2yc'
_symmetry_space_group_name_H-M 'C 1 2/c 1'
_atom_sites_solution_hydrogens geom
_atom_sites_solution_primary direct
_atom_sites_solution_secondary difmap
_audit_creation_method SHELXL-97
_cell_angle_alpha 90.00
_cell_angle_beta 108.2280(10)
_cell_angle_gamma 90.00
_cell_formula_units_Z 8
_cell_length_a 24.073(2)
_cell_length_b 23.997(2)
_cell_length_c 21.1748(17)
_cell_measurement_reflns_used 9941
_cell_measurement_temperature 100(2)
_cell_measurement_theta_max 25.29
_cell_measurement_theta_min 2.31
_cell_volume 11618.4(17)
_computing_cell_refinement 'Bruker SAINT'
_computing_data_collection 'Bruker APEX2'
_computing_data_reduction 'Bruker SAINT'
_computing_molecular_graphics 'Bruker SHELXTL'
_computing_publication_material 'Bruker SHELXTL'
_computing_structure_refinement 'SHELXL-97 (Sheldrick, 2008)'
_computing_structure_solution 'SHELXS-97 (Sheldrick, 2008)'
_diffrn_ambient_temperature 100(2)
_diffrn_measured_fraction_theta_full 1.000
_diffrn_measured_fraction_theta_max 0.996
_diffrn_measurement_device_type 'Bruker APEX-II CCD'
_diffrn_measurement_method '\f and \w scans'
_diffrn_radiation_monochromator graphite
_diffrn_radiation_source 'fine-focus sealed tube'
_diffrn_radiation_type MoK\a
_diffrn_radiation_wavelength 0.71073
_diffrn_reflns_av_R_equivalents 0.1127
_diffrn_reflns_av_sigmaI/netI 0.0651
_diffrn_reflns_limit_h_max 29
_diffrn_reflns_limit_h_min -29
_diffrn_reflns_limit_k_max 28
_diffrn_reflns_limit_k_min -28
_diffrn_reflns_limit_l_max 25
_diffrn_reflns_limit_l_min -25
_diffrn_reflns_number 119466
_diffrn_reflns_theta_full 25.00
_diffrn_reflns_theta_max 25.50
_diffrn_reflns_theta_min 1.23
_exptl_absorpt_coefficient_mu 2.036
_exptl_absorpt_correction_T_max 0.8223
_exptl_absorpt_correction_T_min 0.6862
_exptl_absorpt_correction_type multi-scan
_exptl_absorpt_process_details SADABS
_exptl_crystal_colour green
_exptl_crystal_density_diffrn 1.307
_exptl_crystal_description plate
_exptl_crystal_F_000 4720
_exptl_crystal_size_max 0.20
_exptl_crystal_size_mid 0.11
_exptl_crystal_size_min 0.10
_refine_diff_density_max 2.343
_refine_diff_density_min -1.329
_refine_diff_density_rms 0.118
_refine_ls_extinction_method none
_refine_ls_goodness_of_fit_ref 1.057
_refine_ls_hydrogen_treatment constr
_refine_ls_matrix_type full
_refine_ls_number_parameters 663
_refine_ls_number_reflns 10770
_refine_ls_number_restraints 0
_refine_ls_restrained_S_all 1.057
_refine_ls_R_factor_all 0.0851
_refine_ls_R_factor_gt 0.0422
_refine_ls_shift/su_max 0.002
_refine_ls_shift/su_mean 0.000
_refine_ls_structure_factor_coef Fsqd
_refine_ls_weighting_details 'calc w=1/[\s^2^(Fo^2^)+(0.0507P)^2^+98.4457P] where P=(Fo^2^+2Fc^2^)/3'
_refine_ls_weighting_scheme calc
_refine_ls_wR_factor_gt 0.1076
_refine_ls_wR_factor_ref 0.1230
_reflns_number_gt 6485
_reflns_number_total 10770
_reflns_threshold_expression >2sigma(I)
_cod_data_source_file ic2015868_si_001_02.cif
_cod_data_source_block jfig155
_cod_original_cell_volume 11618.0(17)
_cod_database_code 4326567

loop_
_symmetry_equiv_pos_as_xyz
'x, y, z'
'-x, y, -z+1/2'
'x+1/2, y+1/2, z'
'-x+1/2, y+1/2, -z+1/2'
'-x, -y, -z'
'x, -y, z-1/2'
'-x+1/2, -y+1/2, -z'
'x+1/2, -y+1/2, z-1/2'

loop_
_atom_site_label
_atom_site_type_symbol
_atom_site_fract_x
_atom_site_fract_y
_atom_site_fract_z
_atom_site_U_iso_or_equiv
_atom_site_adp_type
_atom_site_occupancy
_atom_site_symmetry_multiplicity
_atom_site_calc_flag
_atom_site_refinement_flags
W1 W 0.0000 0.438232(15) 0.2500 0.01318(11) Uani 1 2 d S
W2 W 1.0000 0.936198(15) 0.2500 0.01341(11) Uani 1 2 d S
O1 O 0.0584(2) 0.4438(2) 0.1343(2) 0.0272(11) Uani 1 1 d .
O2 O 0.1223(2) 0.4366(2) 0.3661(2) 0.0303(11) Uani 1 1 d .
O3 O 0.9768(2) 1.02779(19) 0.1364(2) 0.0278(12) Uani 1 1 d .
O4 O 0.9664(2) 0.8485(2) 0.1304(2) 0.0308(12) Uani 1 1 d .
C1 C 0.0000 0.5249(4) 0.2500 0.017(2) Uani 1 2 d S
C2 C 0.0000 0.3513(4) 0.2500 0.017(2) Uani 1 2 d S
C3 C 0.0381(3) 0.4410(3) 0.1759(3) 0.0169(14) Uani 1 1 d .
C4 C 0.0786(3) 0.4376(3) 0.3237(3) 0.0208(14) Uani 1 1 d .
C5 C 0.0000 0.6320(4) 0.2500 0.014(2) Uani 1 2 d S
C6 C 0.0039(3) 0.6602(3) 0.1931(3) 0.0198(15) Uani 1 1 d .
C7 C 0.0031(3) 0.7179(3) 0.1938(3) 0.0184(15) Uani 1 1 d .
H26 H 0.0047 0.7381 0.1558 0.022 Uiso 1 1 calc R
C8 C 0.0000 0.7467(4) 0.2500 0.020(2) Uani 1 2 d S
H27 H 0.0000 0.7863 0.2500 0.024 Uiso 1 2 calc SR
C9 C 0.0067(3) 0.6280(2) 0.1338(3) 0.0153(14) Uani 1 1 d .
C10 C 0.0618(3) 0.6087(3) 0.1328(3) 0.0179(14) Uani 1 1 d .
C11 C 0.0645(3) 0.5792(3) 0.0772(3) 0.0213(15) Uani 1 1 d .
H32 H 0.1011 0.5654 0.0758 0.026 Uiso 1 1 calc R
C12 C 0.0144(3) 0.5695(3) 0.0238(3) 0.0243(16) Uani 1 1 d .
H31 H 0.0172 0.5500 -0.0142 0.029 Uiso 1 1 calc R
C13 C -0.0393(3) 0.5881(3) 0.0257(3) 0.0214(15) Uani 1 1 d .
H30 H -0.0733 0.5805 -0.0107 0.026 Uiso 1 1 calc R
C14 C -0.0445(3) 0.6180(3) 0.0803(3) 0.0187(14) Uani 1 1 d .
C15 C -0.1339(3) 0.5885(4) 0.1082(4) 0.043(2) Uani 1 1 d .
H36A H -0.1720 0.6010 0.1106 0.065 Uiso 1 1 calc R
H36B H -0.1094 0.5767 0.1524 0.065 Uiso 1 1 calc R
H36C H -0.1397 0.5571 0.0772 0.065 Uiso 1 1 calc R
C16 C -0.1037(3) 0.6368(3) 0.0836(3) 0.0254(16) Uani 1 1 d .
H35 H -0.0971 0.6676 0.1169 0.030 Uiso 1 1 calc R
C17 C -0.1444(3) 0.6586(3) 0.0177(4) 0.0341(19) Uani 1 1 d .
H34A H -0.1815 0.6702 0.0235 0.051 Uiso 1 1 calc R
H34B H -0.1517 0.6291 -0.0158 0.051 Uiso 1 1 calc R
H34C H -0.1261 0.6905 0.0032 0.051 Uiso 1 1 calc R
C18 C 0.1474(3) 0.5633(3) 0.2185(4) 0.0292(17) Uani 1 1 d .
H39A H 0.1826 0.5713 0.2558 0.044 Uiso 1 1 calc R
H39B H 0.1583 0.5433 0.1838 0.044 Uiso 1 1 calc R
H39C H 0.1207 0.5403 0.2341 0.044 Uiso 1 1 calc R
C19 C 0.1173(3) 0.6177(3) 0.1904(3) 0.0180(14) Uani 1 1 d .
H38 H 0.1062 0.6370 0.2266 0.022 Uiso 1 1 calc R
C20 C 0.1601(3) 0.6554(3) 0.1703(4) 0.0307(18) Uani 1 1 d .
H37A H 0.1953 0.6608 0.2084 0.046 Uiso 1 1 calc R
H37B H 0.1416 0.6915 0.1556 0.046 Uiso 1 1 calc R
H37C H 0.1708 0.6380 0.1338 0.046 Uiso 1 1 calc R
C21 C 0.0000 0.2449(4) 0.2500 0.020(2) Uani 1 2 d S
C22 C 0.0298(3) 0.2166(3) 0.3095(3) 0.0169(14) Uani 1 1 d .
C23 C 0.0290(3) 0.1586(3) 0.3079(3) 0.0222(16) Uani 1 1 d .
H10 H 0.0486 0.1383 0.3470 0.027 Uiso 1 1 calc R
C24 C 0.0000 0.1302(4) 0.2500 0.019(2) Uani 1 2 d S
H11 H 0.0000 0.0906 0.2500 0.023 Uiso 1 2 calc SR
C25 C 0.0605(3) 0.2486(2) 0.3706(3) 0.0181(14) Uani 1 1 d .
C26 C 0.1190(3) 0.2640(3) 0.3841(3) 0.0221(15) Uani 1 1 d .
C27 C 0.1459(3) 0.2966(3) 0.4399(4) 0.0257(16) Uani 1 1 d .
H17 H 0.1855 0.3076 0.4491 0.031 Uiso 1 1 calc R
C28 C 0.1150(3) 0.3126(3) 0.4815(4) 0.0330(18) Uani 1 1 d .
H16 H 0.1336 0.3350 0.5191 0.040 Uiso 1 1 calc R
C29 C 0.0573(3) 0.2966(3) 0.4696(4) 0.0291(17) Uani 1 1 d .
H15 H 0.0370 0.3076 0.4995 0.035 Uiso 1 1 calc R
C30 C 0.0292(3) 0.2647(3) 0.4144(3) 0.0207(15) Uani 1 1 d .
C31 C 0.1733(4) 0.2981(3) 0.3066(4) 0.041(2) Uani 1 1 d .
H18A H 0.1953 0.2858 0.2773 0.062 Uiso 1 1 calc R
H18B H 0.1981 0.3220 0.3418 0.062 Uiso 1 1 calc R
H18C H 0.1388 0.3192 0.2808 0.062 Uiso 1 1 calc R
C32 C 0.1539(3) 0.2473(3) 0.3379(4) 0.0267(17) Uani 1 1 d .
H19 H 0.1279 0.2241 0.3012 0.032 Uiso 1 1 calc R
C33 C 0.2067(4) 0.2112(4) 0.3762(5) 0.053(3) Uani 1 1 d .
H20A H 0.2287 0.2003 0.3463 0.079 Uiso 1 1 calc R
H20B H 0.1928 0.1777 0.3932 0.079 Uiso 1 1 calc R
H20C H 0.2321 0.2326 0.4135 0.079 Uiso 1 1 calc R
C34 C -0.0748(3) 0.2986(3) 0.3790(4) 0.0340(19) Uani 1 1 d .
H21A H -0.1156 0.2871 0.3702 0.051 Uiso 1 1 calc R
H21B H -0.0697 0.3145 0.3385 0.051 Uiso 1 1 calc R
H21C H -0.0646 0.3266 0.4145 0.051 Uiso 1 1 calc R
C35 C -0.0348(3) 0.2480(3) 0.4006(4) 0.0275(17) Uani 1 1 d .
H22 H -0.0450 0.2210 0.3627 0.033 Uiso 1 1 calc R
C36 C -0.0451(4) 0.2179(3) 0.4615(4) 0.043(2) Uani 1 1 d .
H23A H -0.0865 0.2077 0.4506 0.064 Uiso 1 1 calc R
H23B H -0.0344 0.2430 0.4999 0.064 Uiso 1 1 calc R
H23C H -0.0210 0.1843 0.4720 0.064 Uiso 1 1 calc R
C37 C 0.9128(3) 0.9352(3) 0.2462(3) 0.0166(13) Uani 1 1 d .
C38 C 0.9844(3) 0.9957(3) 0.1766(3) 0.0168(14) Uani 1 1 d .
C39 C 0.9792(3) 0.8794(3) 0.1746(4) 0.0184(15) Uani 1 1 d .
C40 C 0.8054(3) 0.9316(2) 0.2436(3) 0.0147(14) Uani 1 1 d .
C41 C 0.7925(3) 0.9474(3) 0.3008(3) 0.0158(14) Uani 1 1 d .
C42 C 0.7342(3) 0.9440(3) 0.2996(3) 0.0189(15) Uani 1 1 d .
H44 H 0.7240 0.9547 0.3378 0.023 Uiso 1 1 calc R
C43 C 0.6913(3) 0.9254(3) 0.2436(3) 0.0175(15) Uani 1 1 d .
H43 H 0.6520 0.9222 0.2440 0.021 Uiso 1 1 calc R
C44 C 0.7052(3) 0.9110(3) 0.1862(3) 0.0193(15) Uani 1 1 d .
H42 H 0.6752 0.8989 0.1477 0.023 Uiso 1 1 calc R
C45 C 0.7622(3) 0.9142(3) 0.1849(3) 0.0166(14) Uani 1 1 d .
C46 C 0.7797(3) 0.8994(3) 0.1253(3) 0.0168(14) Uani 1 1 d .
C47 C 0.7934(3) 0.8440(3) 0.1154(3) 0.0210(15) Uani 1 1 d .
C48 C 0.8104(3) 0.8317(3) 0.0592(4) 0.0275(17) Uani 1 1 d .
H54 H 0.8197 0.7944 0.0514 0.033 Uiso 1 1 calc R
C49 C 0.8137(3) 0.8728(3) 0.0154(4) 0.0278(17) Uani 1 1 d .
H55 H 0.8259 0.8639 -0.0219 0.033 Uiso 1 1 calc R
C50 C 0.7994(3) 0.9268(3) 0.0257(3) 0.0266(17) Uani 1 1 d .
H56 H 0.8014 0.9547 -0.0054 0.032 Uiso 1 1 calc R
C51 C 0.7821(3) 0.9420(3) 0.0802(3) 0.0225(15) Uani 1 1 d .
C52 C 0.8390(3) 0.9674(3) 0.3622(3) 0.0164(14) Uani 1 1 d .
C53 C 0.8569(3) 1.0242(3) 0.3653(3) 0.0185(15) Uani 1 1 d .
C54 C 0.8996(3) 1.0416(3) 0.4230(3) 0.0249(16) Uani 1 1 d .
H50 H 0.9124 1.0792 0.4265 0.030 Uiso 1 1 calc R
C55 C 0.9237(3) 1.0056(3) 0.4753(3) 0.0250(16) Uani 1 1 d .
H49 H 0.9522 1.0189 0.5143 0.030 Uiso 1 1 calc R
C56 C 0.9069(3) 0.9511(3) 0.4713(3) 0.0265(17) Uani 1 1 d .
H48 H 0.9243 0.9268 0.5075 0.032 Uiso 1 1 calc R
C57 C 0.8642(3) 0.9302(3) 0.4145(3) 0.0209(15) Uani 1 1 d .
C58 C 0.8225(4) 1.0385(3) 0.1021(5) 0.046(2) Uani 1 1 d .
H66A H 0.8125 1.0771 0.1088 0.069 Uiso 1 1 calc R
H66B H 0.8365 1.0365 0.0634 0.069 Uiso 1 1 calc R
H66C H 0.8533 1.0254 0.1416 0.069 Uiso 1 1 calc R
C59 C 0.7684(3) 1.0017(3) 0.0903(4) 0.0302(18) Uani 1 1 d .
H65 H 0.7561 1.0034 0.1312 0.036 Uiso 1 1 calc R
C60 C 0.7177(4) 1.0245(4) 0.0323(5) 0.051(2) Uani 1 1 d .
H64A H 0.7101 1.0633 0.0413 0.076 Uiso 1 1 calc R
H64B H 0.6825 1.0022 0.0274 0.076 Uiso 1 1 calc R
H64C H 0.7282 1.0225 -0.0088 0.076 Uiso 1 1 calc R
C61 C 0.8542(3) 0.7761(3) 0.1999(4) 0.037(2) Uani 1 1 d .
H69A H 0.8523 0.7466 0.2313 0.055 Uiso 1 1 calc R
H69B H 0.8785 0.8068 0.2242 0.055 Uiso 1 1 calc R
H69C H 0.8712 0.7611 0.1671 0.055 Uiso 1 1 calc R
C62 C 0.7919(3) 0.7978(3) 0.1642(4) 0.0289(17) Uani 1 1 d .
H68 H 0.7756 0.8136 0.1984 0.035 Uiso 1 1 calc R
C63 C 0.7522(3) 0.7499(3) 0.1287(4) 0.040(2) Uani 1 1 d .
H67A H 0.7517 0.7208 0.1610 0.060 Uiso 1 1 calc R
H67B H 0.7671 0.7343 0.0944 0.060 Uiso 1 1 calc R
H67C H 0.7124 0.7639 0.1080 0.060 Uiso 1 1 calc R
C64 C 0.8362(4) 0.8465(3) 0.4717(4) 0.049(2) Uani 1 1 d .
H63A H 0.8251 0.8071 0.4652 0.073 Uiso 1 1 calc R
H63B H 0.8046 0.8677 0.4803 0.073 Uiso 1 1 calc R
H63C H 0.8719 0.8502 0.5097 0.073 Uiso 1 1 calc R
C65 C 0.8473(3) 0.8691(3) 0.4089(3) 0.0246(16) Uani 1 1 d .
H62 H 0.8102 0.8652 0.3712 0.030 Uiso 1 1 calc R
C66 C 0.8943(4) 0.8339(3) 0.3927(5) 0.051(2) Uani 1 1 d .
H61A H 0.8826 0.7946 0.3891 0.076 Uiso 1 1 calc R
H61B H 0.9316 0.8382 0.4281 0.076 Uiso 1 1 calc R
H61C H 0.8986 0.8464 0.3504 0.076 Uiso 1 1 calc R
C67 C 0.8022(3) 1.1138(3) 0.3314(4) 0.0335(19) Uani 1 1 d .
H60A H 0.7860 1.1393 0.2940 0.050 Uiso 1 1 calc R
H60B H 0.8310 1.1336 0.3675 0.050 Uiso 1 1 calc R
H60C H 0.7706 1.0999 0.3471 0.050 Uiso 1 1 calc R
C68 C 0.8315(3) 1.0652(3) 0.3089(3) 0.0237(15) Uani 1 1 d .
H59 H 0.8013 1.0453 0.2725 0.028 Uiso 1 1 calc R
C69 C 0.8791(3) 1.0866(3) 0.2809(4) 0.0283(17) Uani 1 1 d .
H58A H 0.8618 1.1129 0.2446 0.042 Uiso 1 1 calc R
H58B H 0.8963 1.0552 0.2641 0.042 Uiso 1 1 calc R
H58C H 0.9096 1.1056 0.3162 0.042 Uiso 1 1 calc R
N1 N 0.0000 0.5739(3) 0.2500 0.0166(17) Uani 1 2 d S
N2 N 0.0000 0.3028(3) 0.2500 0.0192(18) Uani 1 2 d S
N3 N 0.8634(2) 0.9340(2) 0.2443(3) 0.0180(12) Uani 1 1 d .

loop_
_atom_site_aniso_label
_atom_site_aniso_U_11
_atom_site_aniso_U_22
_atom_site_aniso_U_33
_atom_site_aniso_U_23
_atom_site_aniso_U_13
_atom_site_aniso_U_12
W1 0.0155(2) 0.00912(19) 0.0145(2) 0.000 0.00410(16) 0.000
W2 0.0116(2) 0.0125(2) 0.0158(2) 0.000 0.00383(16) 0.000
O1 0.026(3) 0.034(3) 0.023(3) 0.005(2) 0.011(2) -0.001(2)
O2 0.021(3) 0.041(3) 0.024(3) 0.002(2) 0.001(2) 0.002(2)
O3 0.040(3) 0.017(3) 0.023(3) 0.000(2) 0.005(2) 0.000(2)
O4 0.035(3) 0.027(3) 0.028(3) -0.003(2) 0.007(2) 0.003(2)
C1 0.011(5) 0.027(6) 0.014(5) 0.000 0.002(4) 0.000
C2 0.018(5) 0.016(5) 0.014(5) 0.000 0.003(4) 0.000
C3 0.013(3) 0.009(3) 0.023(4) 0.001(3) -0.002(3) -0.001(3)
C4 0.024(4) 0.017(3) 0.025(4) -0.001(3) 0.012(3) 0.001(3)
C5 0.013(5) 0.013(5) 0.016(5) 0.000 0.005(4) 0.000
C6 0.009(3) 0.022(4) 0.024(4) 0.002(3) 0.000(3) 0.000(3)
C7 0.024(4) 0.012(3) 0.016(4) 0.007(3) 0.001(3) 0.001(3)
C8 0.027(6) 0.006(5) 0.024(6) 0.000 0.005(5) 0.000
C9 0.021(3) 0.006(3) 0.018(4) 0.005(3) 0.005(3) -0.001(3)
C10 0.024(4) 0.012(3) 0.017(3) 0.004(3) 0.006(3) 0.002(3)
C11 0.023(4) 0.015(3) 0.026(4) 0.003(3) 0.008(3) 0.004(3)
C12 0.033(4) 0.021(4) 0.019(4) -0.003(3) 0.009(3) -0.001(3)
C13 0.024(4) 0.022(4) 0.013(3) -0.003(3) 0.000(3) -0.002(3)
C14 0.024(4) 0.018(3) 0.014(3) 0.002(3) 0.006(3) 0.002(3)
C15 0.023(4) 0.061(6) 0.047(5) 0.023(4) 0.013(4) 0.005(4)
C16 0.019(4) 0.036(4) 0.019(4) -0.006(3) 0.003(3) -0.004(3)
C17 0.028(4) 0.042(5) 0.034(5) 0.011(4) 0.011(4) 0.008(4)
C18 0.025(4) 0.032(4) 0.028(4) 0.004(3) 0.004(3) 0.000(3)
C19 0.017(3) 0.017(3) 0.019(4) 0.000(3) 0.004(3) 0.002(3)
C20 0.030(4) 0.030(4) 0.028(4) 0.005(3) 0.002(3) -0.007(3)
C21 0.017(5) 0.012(5) 0.031(6) 0.000 0.010(5) 0.000
C22 0.021(4) 0.012(3) 0.019(4) -0.001(3) 0.008(3) -0.001(3)
C23 0.023(4) 0.022(4) 0.024(4) 0.002(3) 0.011(3) 0.004(3)
C24 0.031(6) 0.011(5) 0.020(6) 0.000 0.014(5) 0.000
C25 0.025(4) 0.006(3) 0.021(4) 0.001(3) 0.004(3) -0.003(3)
C26 0.029(4) 0.014(3) 0.021(4) 0.002(3) 0.004(3) 0.000(3)
C27 0.023(4) 0.021(4) 0.028(4) 0.000(3) 0.002(3) -0.002(3)
C28 0.040(5) 0.029(4) 0.026(4) -0.010(4) 0.005(4) -0.007(4)
C29 0.034(4) 0.027(4) 0.030(4) -0.007(3) 0.016(4) -0.003(3)
C30 0.025(4) 0.015(3) 0.021(4) 0.001(3) 0.006(3) 0.001(3)
C31 0.047(5) 0.041(5) 0.042(5) 0.009(4) 0.023(4) 0.002(4)
C32 0.025(4) 0.023(4) 0.032(4) -0.008(3) 0.008(3) -0.007(3)
C33 0.054(6) 0.044(5) 0.072(7) 0.008(5) 0.037(5) 0.022(5)
C34 0.029(4) 0.042(5) 0.035(5) 0.010(4) 0.016(4) 0.003(4)
C35 0.028(4) 0.034(4) 0.026(4) -0.005(3) 0.016(3) -0.002(3)
C36 0.044(5) 0.036(5) 0.053(6) 0.009(4) 0.023(4) -0.002(4)
C37 0.021(4) 0.016(3) 0.012(3) 0.001(3) 0.005(3) 0.002(3)
C38 0.015(3) 0.019(4) 0.013(3) -0.009(3) 0.001(3) -0.004(3)
C39 0.018(4) 0.005(3) 0.031(4) -0.001(3) 0.006(3) -0.001(3)
C40 0.009(3) 0.012(3) 0.021(4) 0.002(3) 0.004(3) 0.000(3)
C41 0.017(3) 0.017(4) 0.013(3) 0.000(3) 0.004(3) 0.001(3)
C42 0.022(4) 0.020(4) 0.017(3) -0.004(3) 0.010(3) 0.001(3)
C43 0.011(3) 0.021(4) 0.020(4) 0.000(3) 0.004(3) 0.001(3)
C44 0.026(4) 0.015(3) 0.016(4) 0.002(3) 0.005(3) 0.004(3)
C45 0.013(3) 0.014(3) 0.020(4) -0.001(3) 0.001(3) 0.001(3)
C46 0.012(3) 0.025(4) 0.012(3) -0.001(3) 0.001(3) -0.001(3)
C47 0.018(4) 0.021(4) 0.025(4) -0.005(3) 0.007(3) -0.002(3)
C48 0.028(4) 0.028(4) 0.028(4) -0.005(3) 0.010(3) 0.002(3)
C49 0.032(4) 0.030(4) 0.022(4) -0.004(3) 0.011(3) 0.007(3)
C50 0.030(4) 0.031(4) 0.020(4) 0.001(3) 0.010(3) -0.001(3)
C51 0.020(3) 0.025(4) 0.024(4) 0.001(3) 0.008(3) 0.003(3)
C52 0.014(3) 0.021(4) 0.016(3) -0.003(3) 0.007(3) -0.002(3)
C53 0.020(4) 0.017(3) 0.024(4) 0.001(3) 0.015(3) 0.004(3)
C54 0.022(4) 0.028(4) 0.026(4) -0.006(3) 0.010(3) -0.007(3)
C55 0.024(4) 0.035(4) 0.015(4) -0.006(3) 0.005(3) -0.003(3)
C56 0.027(4) 0.028(4) 0.020(4) 0.006(3) 0.001(3) 0.001(3)
C57 0.023(4) 0.021(4) 0.017(3) 0.004(3) 0.003(3) 0.000(3)
C58 0.049(5) 0.027(4) 0.057(6) 0.000(4) 0.009(5) -0.007(4)
C59 0.044(5) 0.023(4) 0.025(4) 0.004(3) 0.013(4) -0.003(3)
C60 0.049(6) 0.038(5) 0.055(6) -0.002(4) 0.001(5) 0.016(4)
C61 0.036(5) 0.038(5) 0.032(5) 0.013(4) 0.005(4) 0.005(4)
C62 0.036(4) 0.021(4) 0.034(4) -0.001(3) 0.017(4) 0.003(3)
C63 0.040(5) 0.027(4) 0.052(6) 0.004(4) 0.014(4) -0.005(4)
C64 0.073(7) 0.030(5) 0.054(6) 0.007(4) 0.035(5) -0.010(4)
C65 0.026(4) 0.021(4) 0.021(4) 0.005(3) -0.002(3) 0.000(3)
C66 0.077(7) 0.029(5) 0.056(6) 0.003(4) 0.034(6) 0.005(5)
C67 0.033(4) 0.032(4) 0.030(4) -0.005(3) 0.004(4) 0.009(4)
C68 0.029(4) 0.023(4) 0.018(4) -0.002(3) 0.007(3) -0.001(3)
C69 0.036(4) 0.020(4) 0.029(4) 0.011(3) 0.012(4) 0.002(3)
N1 0.017(4) 0.013(5) 0.019(4) 0.000 0.004(3) 0.000
N2 0.021(4) 0.018(5) 0.018(4) 0.000 0.007(3) 0.000
N3 0.021(3) 0.016(3) 0.015(3) -0.001(2) 0.003(2) -0.003(2)

loop_
_atom_type_symbol
_atom_type_description
_atom_type_scat_dispersion_real
_atom_type_scat_dispersion_imag
_atom_type_scat_source
C C 0.0033 0.0016 'International Tables Vol C Tables 4.2.6.8 and 6.1.1.4'
H H 0.0000 0.0000 'International Tables Vol C Tables 4.2.6.8 and 6.1.1.4'
N N 0.0061 0.0033 'International Tables Vol C Tables 4.2.6.8 and 6.1.1.4'
O O 0.0106 0.0060 'International Tables Vol C Tables 4.2.6.8 and 6.1.1.4'
W W -0.8490 6.8722 'International Tables Vol C Tables 4.2.6.8 and 6.1.1.4'

loop_
_geom_angle_atom_site_label_1
_geom_angle_atom_site_label_2
_geom_angle_atom_site_label_3
_geom_angle
_geom_angle_site_symmetry_1
_geom_angle_site_symmetry_3
C4 W1 C4 179.2(4) 2 .
C4 W1 C3 93.1(2) 2 2
C4 W1 C3 86.9(2) . 2
C4 W1 C3 86.9(2) 2 .
C4 W1 C3 93.1(2) . .
C3 W1 C3 176.3(3) 2 .
C4 W1 C1 90.41(18) 2 .
C4 W1 C1 90.41(18) . .
C3 W1 C1 88.14(17) 2 .
C3 W1 C1 88.14(17) . .
C4 W1 C2 89.59(18) 2 .
C4 W1 C2 89.59(18) . .
C3 W1 C2 91.86(17) 2 .
C3 W1 C2 91.86(17) . .
C1 W1 C2 180.000(2) . .
C39 W2 C39 96.2(4) . 2_755
C39 W2 C38 86.0(2) . .
C39 W2 C38 176.2(3) 2_755 .
C39 W2 C38 176.2(2) . 2_755
C39 W2 C38 86.0(2) 2_755 2_755
C38 W2 C38 92.1(3) . 2_755
C39 W2 C37 91.2(2) . 2_755
C39 W2 C37 88.0(2) 2_755 2_755
C38 W2 C37 88.8(2) . 2_755
C38 W2 C37 92.1(2) 2_755 2_755
C39 W2 C37 88.0(2) . .
C39 W2 C37 91.2(2) 2_755 .
C38 W2 C37 92.1(2) . .
C38 W2 C37 88.8(2) 2_755 .
C37 W2 C37 178.7(3) 2_755 .
N1 C1 W1 180.000(1) . .
N2 C2 W1 180.000(1) . .
O1 C3 W1 178.2(6) . .
O2 C4 W1 178.4(6) . .
N1 C5 C6 118.7(4) . .
N1 C5 C6 118.7(4) . 2
C6 C5 C6 122.5(8) . 2
C7 C6 C5 117.9(7) . .
C7 C6 C9 122.0(6) . .
C5 C6 C9 120.2(6) . .
C6 C7 C8 120.4(7) . .
C6 C7 H26 119.8 . .
C8 C7 H26 119.8 . .
C7 C8 C7 120.8(8) . 2
C7 C8 H27 119.6 . .
C7 C8 H27 119.6 2 .
C14 C9 C10 121.5(6) . .
C14 C9 C6 120.4(6) . .
C10 C9 C6 118.1(6) . .
C11 C10 C9 118.1(6) . .
C11 C10 C19 119.4(6) . .
C9 C10 C19 122.5(6) . .
C12 C11 C10 121.0(6) . .
C12 C11 H32 119.5 . .
C10 C11 H32 119.5 . .
C13 C12 C11 120.2(6) . .
C13 C12 H31 119.9 . .
C11 C12 H31 119.9 . .
C12 C13 C14 121.1(6) . .
C12 C13 H30 119.4 . .
C14 C13 H30 119.4 . .
C13 C14 C9 118.0(6) . .
C13 C14 C16 121.2(6) . .
C9 C14 C16 120.7(6) . .
C16 C15 H36A 109.5 . .
C16 C15 H36B 109.5 . .
H36A C15 H36B 109.5 . .
C16 C15 H36C 109.5 . .
H36A C15 H36C 109.5 . .
H36B C15 H36C 109.5 . .
C14 C16 C17 113.8(6) . .
C14 C16 C15 110.0(6) . .
C17 C16 C15 109.3(6) . .
C14 C16 H35 107.8 . .
C17 C16 H35 107.8 . .
C15 C16 H35 107.8 . .
C16 C17 H34A 109.5 . .
C16 C17 H34B 109.5 . .
H34A C17 H34B 109.5 . .
C16 C17 H34C 109.5 . .
H34A C17 H34C 109.5 . .
H34B C17 H34C 109.5 . .
C19 C18 H39A 109.5 . .
C19 C18 H39B 109.5 . .
H39A C18 H39B 109.5 . .
C19 C18 H39C 109.5 . .
H39A C18 H39C 109.5 . .
H39B C18 H39C 109.5 . .
C10 C19 C18 112.6(5) . .
C10 C19 C20 111.1(5) . .
C18 C19 C20 109.6(6) . .
C10 C19 H38 107.8 . .
C18 C19 H38 107.8 . .
C20 C19 H38 107.8 . .
C19 C20 H37A 109.5 . .
C19 C20 H37B 109.5 . .
H37A C20 H37B 109.5 . .
C19 C20 H37C 109.5 . .
H37A C20 H37C 109.5 . .
H37B C20 H37C 109.5 . .
N2 C21 C22 118.7(4) . 2
N2 C21 C22 118.7(4) . .
C22 C21 C22 122.7(8) 2 .
C23 C22 C21 117.3(6) . .
C23 C22 C25 122.4(6) . .
C21 C22 C25 120.3(6) . .
C24 C23 C22 120.9(7) . .
C24 C23 H10 119.6 . .
C22 C23 H10 119.6 . .
C23 C24 C23 121.0(9) . 2
C23 C24 H11 119.5 . .
C23 C24 H11 119.5 2 .
C26 C25 C30 120.1(6) . .
C26 C25 C22 120.7(6) . .
C30 C25 C22 119.1(6) . .
C27 C26 C25 119.6(6) . .
C27 C26 C32 119.1(6) . .
C25 C26 C32 121.3(6) . .
C28 C27 C26 119.9(7) . .
C28 C27 H17 120.0 . .
C26 C27 H17 120.0 . .
C27 C28 C29 121.3(7) . .
C27 C28 H16 119.4 . .
C29 C28 H16 119.4 . .
C30 C29 C28 120.3(7) . .
C30 C29 H15 119.8 . .
C28 C29 H15 119.8 . .
C29 C30 C25 118.8(6) . .
C29 C30 C35 120.3(6) . .
C25 C30 C35 120.9(6) . .
C32 C31 H18A 109.5 . .
C32 C31 H18B 109.5 . .
H18A C31 H18B 109.5 . .
C32 C31 H18C 109.5 . .
H18A C31 H18C 109.5 . .
H18B C31 H18C 109.5 . .
C31 C32 C26 111.8(6) . .
C31 C32 C33 111.3(6) . .
C26 C32 C33 109.8(6) . .
C31 C32 H19 107.9 . .
C26 C32 H19 107.9 . .
C33 C32 H19 107.9 . .
C32 C33 H20A 109.5 . .
C32 C33 H20B 109.5 . .
H20A C33 H20B 109.5 . .
C32 C33 H20C 109.5 . .
H20A C33 H20C 109.5 . .
H20B C33 H20C 109.5 . .
C35 C34 H21A 109.5 . .
C35 C34 H21B 109.5 . .
H21A C34 H21B 109.5 . .
C35 C34 H21C 109.5 . .
H21A C34 H21C 109.5 . .
H21B C34 H21C 109.5 . .
C34 C35 C30 110.6(6) . .
C34 C35 C36 111.4(6) . .
C30 C35 C36 111.9(6) . .
C34 C35 H22 107.6 . .
C30 C35 H22 107.6 . .
C36 C35 H22 107.6 . .
C35 C36 H23A 109.5 . .
C35 C36 H23B 109.5 . .
H23A C36 H23B 109.5 . .
C35 C36 H23C 109.5 . .
H23A C36 H23C 109.5 . .
H23B C36 H23C 109.5 . .
N3 C37 W2 179.3(6) . .
O3 C38 W2 178.9(6) . .
O4 C39 W2 177.8(6) . .
C41 C40 N3 118.4(6) . .
C41 C40 C45 122.8(6) . .
N3 C40 C45 118.8(6) . .
C40 C41 C42 117.7(6) . .
C40 C41 C52 122.0(6) . .
C42 C41 C52 120.4(5) . .
C43 C42 C41 120.7(6) . .
C43 C42 H44 119.6 . .
C41 C42 H44 119.6 . .
C42 C43 C44 120.4(6) . .
C42 C43 H43 119.8 . .
C44 C43 H43 119.8 . .
C45 C44 C43 120.8(6) . .
C45 C44 H42 119.6 . .
C43 C44 H42 119.6 . .
C44 C45 C40 117.5(6) . .
C44 C45 C46 123.2(6) . .
C40 C45 C46 119.3(6) . .
C47 C46 C51 121.6(6) . .
C47 C46 C45 119.6(6) . .
C51 C46 C45 118.9(6) . .
C46 C47 C48 118.1(6) . .
C46 C47 C62 122.1(6) . .
C48 C47 C62 119.8(6) . .
C49 C48 C47 121.0(7) . .
C49 C48 H54 119.5 . .
C47 C48 H54 119.5 . .
C48 C49 C50 120.0(7) . .
C48 C49 H55 120.0 . .
C50 C49 H55 120.0 . .
C49 C50 C51 122.1(7) . .
C49 C50 H56 119.0 . .
C51 C50 H56 119.0 . .
C50 C51 C46 117.3(6) . .
C50 C51 C59 120.2(6) . .
C46 C51 C59 122.5(6) . .
C57 C52 C53 121.5(6) . .
C57 C52 C41 120.0(6) . .
C53 C52 C41 118.5(6) . .
C54 C53 C52 117.2(6) . .
C54 C53 C68 120.1(6) . .
C52 C53 C68 122.8(6) . .
C55 C54 C53 121.8(7) . .
C55 C54 H50 119.1 . .
C53 C54 H50 119.1 . .
C56 C55 C54 120.5(7) . .
C56 C55 H49 119.7 . .
C54 C55 H49 119.7 . .
C55 C56 C57 121.2(6) . .
C55 C56 H48 119.4 . .
C57 C56 H48 119.4 . .
C56 C57 C52 117.8(6) . .
C56 C57 C65 121.2(6) . .
C52 C57 C65 120.9(6) . .
C59 C58 H66A 109.5 . .
C59 C58 H66B 109.5 . .
H66A C58 H66B 109.5 . .
C59 C58 H66C 109.5 . .
H66A C58 H66C 109.5 . .
H66B C58 H66C 109.5 . .
C51 C59 C58 111.1(6) . .
C51 C59 C60 112.5(6) . .
C58 C59 C60 110.3(6) . .
C51 C59 H65 107.6 . .
C58 C59 H65 107.6 . .
C60 C59 H65 107.6 . .
C59 C60 H64A 109.5 . .
C59 C60 H64B 109.5 . .
H64A C60 H64B 109.5 . .
C59 C60 H64C 109.5 . .
H64A C60 H64C 109.5 . .
H64B C60 H64C 109.5 . .
C62 C61 H69A 109.5 . .
C62 C61 H69B 109.5 . .
H69A C61 H69B 109.5 . .
C62 C61 H69C 109.5 . .
H69A C61 H69C 109.5 . .
H69B C61 H69C 109.5 . .
C47 C62 C63 110.8(6) . .
C47 C62 C61 110.7(6) . .
C63 C62 C61 110.4(6) . .
C47 C62 H68 108.3 . .
C63 C62 H68 108.3 . .
C61 C62 H68 108.3 . .
C62 C63 H67A 109.5 . .
C62 C63 H67B 109.5 . .
H67A C63 H67B 109.5 . .
C62 C63 H67C 109.5 . .
H67A C63 H67C 109.5 . .
H67B C63 H67C 109.5 . .
C65 C64 H63A 109.5 . .
C65 C64 H63B 109.5 . .
H63A C64 H63B 109.5 . .
C65 C64 H63C 109.5 . .
H63A C64 H63C 109.5 . .
H63B C64 H63C 109.5 . .
C57 C65 C66 110.6(6) . .
C57 C65 C64 112.9(6) . .
C66 C65 C64 109.8(6) . .
C57 C65 H62 107.8 . .
C66 C65 H62 107.8 . .
C64 C65 H62 107.8 . .
C65 C66 H61A 109.5 . .
C65 C66 H61B 109.5 . .
H61A C66 H61B 109.5 . .
C65 C66 H61C 109.5 . .
H61A C66 H61C 109.5 . .
H61B C66 H61C 109.5 . .
C68 C67 H60A 109.5 . .
C68 C67 H60B 109.5 . .
H60A C67 H60B 109.5 . .
C68 C67 H60C 109.5 . .
H60A C67 H60C 109.5 . .
H60B C67 H60C 109.5 . .
C67 C68 C53 111.3(6) . .
C67 C68 C69 109.9(6) . .
C53 C68 C69 110.8(6) . .
C67 C68 H59 108.2 . .
C53 C68 H59 108.2 . .
C69 C68 H59 108.2 . .
C68 C69 H58A 109.5 . .
C68 C69 H58B 109.5 . .
H58A C69 H58B 109.5 . .
C68 C69 H58C 109.5 . .
H58A C69 H58C 109.5 . .
H58B C69 H58C 109.5 . .
C1 N1 C5 180.000(3) . .
C2 N2 C21 180.000(2) . .
C37 N3 C40 178.3(7) . .

loop_
_geom_bond_atom_site_label_1
_geom_bond_atom_site_label_2
_geom_bond_distance
_geom_bond_site_symmetry_2
W1 C4 2.041(7) 2
W1 C4 2.041(7) .
W1 C3 2.051(7) 2
W1 C3 2.051(7) .
W1 C1 2.081(10) .
W1 C2 2.086(9) .
W2 C39 2.039(7) .
W2 C39 2.039(7) 2_755
W2 C38 2.056(7) .
W2 C38 2.056(7) 2_755
W2 C37 2.075(6) 2_755
W2 C37 2.075(6) .
O1 C3 1.136(8) .
O2 C4 1.151(8) .
O3 C38 1.120(8) .
O4 C39 1.158(8) .
C1 N1 1.175(12) .
C2 N2 1.164(12) .
C5 N1 1.393(11) .
C5 C6 1.411(8) .
C5 C6 1.411(8) 2
C6 C7 1.385(9) .
C6 C9 1.494(9) .
C7 C8 1.398(8) .
C7 H26 0.9500 .
C8 C7 1.398(8) 2
C8 H27 0.9500 .
C9 C14 1.410(9) .
C9 C10 1.412(9) .
C10 C11 1.393(9) .
C10 C19 1.515(9) .
C11 C12 1.391(9) .
C11 H32 0.9500 .
C12 C13 1.381(9) .
C12 H31 0.9500 .
C13 C14 1.400(9) .
C13 H30 0.9500 .
C14 C16 1.516(9) .
C15 C16 1.542(10) .
C15 H36A 0.9800 .
C15 H36B 0.9800 .
C15 H36C 0.9800 .
C16 C17 1.524(10) .
C16 H35 1.0000 .
C17 H34A 0.9800 .
C17 H34B 0.9800 .
C17 H34C 0.9800 .
C18 C19 1.521(9) .
C18 H39A 0.9800 .
C18 H39B 0.9800 .
C18 H39C 0.9800 .
C19 C20 1.529(9) .
C19 H38 1.0000 .
C20 H37A 0.9800 .
C20 H37B 0.9800 .
C20 H37C 0.9800 .
C21 N2 1.389(11) .
C21 C22 1.412(8) 2
C21 C22 1.412(8) .
C22 C23 1.392(9) .
C22 C25 1.487(9) .
C23 C24 1.385(8) .
C23 H10 0.9500 .
C24 C23 1.385(8) 2
C24 H11 0.9500 .
C25 C26 1.396(9) .
C25 C30 1.421(9) .
C26 C27 1.395(9) .
C26 C32 1.529(10) .
C27 C28 1.372(10) .
C27 H17 0.9500 .
C28 C29 1.387(10) .
C28 H16 0.9500 .
C29 C30 1.384(9) .
C29 H15 0.9500 .
C30 C35 1.528(9) .
C31 C32 1.529(10) .
C31 H18A 0.9800 .
C31 H18B 0.9800 .
C31 H18C 0.9800 .
C32 C33 1.543(11) .
C32 H19 1.0000 .
C33 H20A 0.9800 .
C33 H20B 0.9800 .
C33 H20C 0.9800 .
C34 C35 1.527(10) .
C34 H21A 0.9800 .
C34 H21B 0.9800 .
C34 H21C 0.9800 .
C35 C36 1.563(10) .
C35 H22 1.0000 .
C36 H23A 0.9800 .
C36 H23B 0.9800 .
C36 H23C 0.9800 .
C37 N3 1.177(8) .
C40 C41 1.393(9) .
C40 N3 1.393(8) .
C40 C45 1.412(9) .
C41 C42 1.397(9) .
C41 C52 1.504(9) .
C42 C43 1.382(9) .
C42 H44 0.9500 .
C43 C44 1.402(9) .
C43 H43 0.9500 .
C44 C45 1.382(9) .
C44 H42 0.9500 .
C45 C46 1.493(9) .
C46 C47 1.403(9) .
C46 C51 1.411(9) .
C47 C48 1.404(9) .
C47 C62 1.524(10) .
C48 C49 1.373(10) .
C48 H54 0.9500 .
C49 C50 1.377(9) .
C49 H55 0.9500 .
C50 C51 1.392(9) .
C50 H56 0.9500 .
C51 C59 1.500(9) .
C52 C57 1.405(9) .
C52 C53 1.425(9) .
C53 C54 1.392(9) .
C53 C68 1.520(9) .
C54 C55 1.380(10) .
C54 H50 0.9500 .
C55 C56 1.365(9) .
C55 H49 0.9500 .
C56 C57 1.407(9) .
C56 H48 0.9500 .
C57 C65 1.515(9) .
C58 C59 1.529(10) .
C58 H66A 0.9800 .
C58 H66B 0.9800 .
C58 H66C 0.9800 .
C59 C60 1.536(11) .
C59 H65 1.0000 .
C60 H64A 0.9800 .
C60 H64B 0.9800 .
C60 H64C 0.9800 .
C61 C62 1.542(10) .
C61 H69A 0.9800 .
C61 H69B 0.9800 .
C61 H69C 0.9800 .
C62 C63 1.534(10) .
C62 H68 1.0000 .
C63 H67A 0.9800 .
C63 H67B 0.9800 .
C63 H67C 0.9800 .
C64 C65 1.534(10) .
C64 H63A 0.9800 .
C64 H63B 0.9800 .
C64 H63C 0.9800 .
C65 C66 1.534(11) .
C65 H62 1.0000 .
C66 H61A 0.9800 .
C66 H61B 0.9800 .
C66 H61C 0.9800 .
C67 C68 1.515(9) .
C67 H60A 0.9800 .
C67 H60B 0.9800 .
C67 H60C 0.9800 .
C68 C69 1.533(9) .
C68 H59 1.0000 .
C69 H58A 0.9800 .
C69 H58B 0.9800 .
C69 H58C 0.9800 .
